data_4317684
loop_
_publ_author_name
'Graeme A. Horley'
'Mary F. Mahon'
'Kieran C. Molloy'
'Monica M. Venter'
'Peter W. Haycock'
'Christopher P. Myers'

_publ_section_title
;
 Structures of Sb(OC6H3Me2-2,6)3 and Sb(OEt)5.NH3: The First Authenticated
 Monomeric Sb(OR)n (n= 3, 5)
;
_journal_name_full 'Inorganic Chemistry'
_journal_page_first 1652
_journal_page_last 1657
_journal_paper_doi 10.1021/ic0106726
_journal_volume 41
_journal_year 2002
_chemical_formula_sum 'C45 H54 Cl15 N9 Sb2'
_chemical_formula_weight 1496.22
_space_group_IT_number 2
_symmetry_cell_setting triclinic
_symmetry_space_group_name_Hall '-P 1'
_symmetry_space_group_name_H-M 'P -1'
_atom_sites_solution_hydrogens geom
_atom_sites_solution_primary direct
_atom_sites_solution_secondary difmap
_audit_creation_method SHELXL-97
_cell_angle_alpha 82.7650(7)
_cell_angle_beta 77.5570(7)
_cell_angle_gamma 70.7670(7)
_cell_formula_units_Z 2
_cell_length_a 13.4300(2)
_cell_length_b 14.4180(2)
_cell_length_c 17.4180(3)
_cell_measurement_reflns_used 25
_cell_measurement_temperature 150(2)
_cell_measurement_theta_max 18
_cell_measurement_theta_min 12
_cell_volume 3104.14(8)
_computing_data_reduction 'Denzo and Scalepack (otwinowski & Minor, 1997)'
_computing_molecular_graphics 'ORTEX (P.McArdle, 1995)'
_computing_publication_material 'SHELXL-97/2 (Sheldrick,1997)'
_computing_structure_refinement 'SHELXL-97 (Sheldrick, 1997)'
_computing_structure_solution 'SHELXS-97 (Sheldrick, 1990)'
_diffrn_ambient_temperature 150(2)
_diffrn_measured_fraction_theta_full 0.993
_diffrn_measured_fraction_theta_max 0.993
_diffrn_measurement_device_type KappaCCD
_diffrn_measurement_method KappaCCD
_diffrn_radiation_monochromator graphite
_diffrn_radiation_source 'fine-focus sealed tube'
_diffrn_radiation_type MoK\a
_diffrn_radiation_wavelength 0.71069
_diffrn_reflns_av_R_equivalents 0.0626
_diffrn_reflns_av_sigmaI/netI 0.0775
_diffrn_reflns_limit_h_max 17
_diffrn_reflns_limit_h_min 0
_diffrn_reflns_limit_k_max 18
_diffrn_reflns_limit_k_min -17
_diffrn_reflns_limit_l_max 22
_diffrn_reflns_limit_l_min -21
_diffrn_reflns_number 51302
_diffrn_reflns_theta_full 27.47
_diffrn_reflns_theta_max 27.47
_diffrn_reflns_theta_min 3.62
_exptl_absorpt_coefficient_mu 1.555
_exptl_absorpt_correction_type none
_exptl_crystal_colour Colourless
_exptl_crystal_density_diffrn 1.601
_exptl_crystal_density_method 'not measured'
_exptl_crystal_description Block
_exptl_crystal_F_000 1488
_exptl_crystal_size_max 0.50
_exptl_crystal_size_mid 0.40
_exptl_crystal_size_min 0.20
_refine_diff_density_max 0.588
_refine_diff_density_min -0.670
_refine_diff_density_rms 0.110
_refine_ls_extinction_coef 0.00098(14)
_refine_ls_extinction_expression Fc^*^=kFc[1+0.001xFc^2^\l^3^/sin(2\q)]^-1/4^
_refine_ls_extinction_method SHELXL
_refine_ls_goodness_of_fit_ref 0.844
_refine_ls_hydrogen_treatment mixed
_refine_ls_matrix_type full
_refine_ls_number_parameters 644
_refine_ls_number_reflns 14158
_refine_ls_number_restraints 0
_refine_ls_restrained_S_all 0.844
_refine_ls_R_factor_all 0.0842
_refine_ls_R_factor_gt 0.0417
_refine_ls_shift/su_max 0.001
_refine_ls_shift/su_mean 0.000
_refine_ls_structure_factor_coef Fsqd
_refine_ls_weighting_details 'calc w=1/[\s^2^(Fo^2^)+(0.0775P)^2^+1.6441P] where P=(Fo^2^+2Fc^2^)/3'
_refine_ls_weighting_scheme calc
_refine_ls_wR_factor_gt 0.1035
_refine_ls_wR_factor_ref 0.1281
_reflns_number_gt 9279
_reflns_number_total 14158
_reflns_threshold_expression >2sigma(I)
_cod_data_source_file ic0106726_3.cif
_cod_data_source_block k00kcm37
_cod_depositor_comments
;
The following automatic conversions were performed:

'_symmetry_cell_setting' value 'Triclinic' changed to 'triclinic'
according to the built-in table from CIF Core dictionary named
'cif_core.dic' version 2.4.1 from 2010-06-29.

Automatic conversion script
Id: cif_fix_values 1646 2011-03-28 12:23:43Z adriana 

The following automatic conversions were performed:

data name '_atom_site_symetry_multiplicity' was replaced with
'_atom_site_symmetry_multiplicity' as specified in the replacement
file 'data/replacement-values/replacement_tags.lst'.

Automatic conversion script
Id: cif_correct_tags 9268 2022-04-12 08:56:07Z antanas 
;
_cod_database_code 4317684

loop_
_symmetry_equiv_pos_as_xyz
'x, y, z'
'-x, -y, -z'

loop_
_atom_site_label
_atom_site_type_symbol
_atom_site_fract_x
_atom_site_fract_y
_atom_site_fract_z
_atom_site_U_iso_or_equiv
_atom_site_adp_type
_atom_site_occupancy
_atom_site_symmetry_multiplicity
_atom_site_calc_flag
_atom_site_refinement_flags
_atom_site_disorder_assembly
_atom_site_disorder_group
Sb1A Sb 0.685935(19) 0.922590(18) 0.072043(14) 0.02041(9) Uani 1 1 d . . .
Sb1B Sb 0.80978(2) 0.085342(19) 0.420982(15) 0.02326(9) Uani 1 1 d . . .
Cl1A Cl 0.84336(8) 0.86746(8) 0.13924(6) 0.0290(2) Uani 1 1 d . . .
Cl2A Cl 0.59112(8) 1.06022(7) 0.16172(6) 0.0286(2) Uani 1 1 d . . .
Cl3A Cl 0.60060(9) 0.80469(8) 0.16181(6) 0.0344(3) Uani 1 1 d . . .
Cl4A Cl 0.76467(8) 1.05647(7) -0.03051(6) 0.0289(2) Uani 1 1 d . . .
Cl5A Cl 0.80402(8) 0.78052(7) -0.04509(6) 0.0310(2) Uani 1 1 d . . .
Cl6A Cl 0.5000 1.0000 0.0000 0.0309(3) Uani 1 2 d S . .
Cl1B Cl 0.65487(8) 0.14706(8) 0.35171(6) 0.0339(3) Uani 1 1 d . . .
Cl2B Cl 0.90422(8) -0.03934(8) 0.32427(6) 0.0307(2) Uani 1 1 d . . .
Cl3B Cl 0.72284(9) -0.03602(8) 0.50380(6) 0.0351(3) Uani 1 1 d . . .
Cl4B Cl 0.89290(9) 0.21737(9) 0.32380(7) 0.0413(3) Uani 1 1 d . . .
Cl5B Cl 0.67474(9) 0.24309(8) 0.53189(7) 0.0374(3) Uani 1 1 d . . .
Cl6B Cl 1.0000 0.0000 0.5000 0.0365(4) Uani 1 2 d S . .
Cl7 Cl -0.20176(8) 1.42415(8) -0.09221(6) 0.0308(2) Uani 1 1 d . . .
Cl8 Cl 1.31003(10) 0.41728(9) 0.42940(7) 0.0436(3) Uani 1 1 d . . .
Cl9 Cl -0.06792(9) 0.56877(9) 0.30001(7) 0.0410(3) Uani 1 1 d . . .
Cl10 Cl 0.56965(9) 0.37617(8) 0.17168(7) 0.0406(3) Uani 1 1 d . . .
N1A N 0.7635(3) 0.9337(3) -0.1837(2) 0.0366(9) Uani 1 1 d . . .
H1A H 0.7701 0.8980 -0.1391 0.044 Uiso 1 1 calc R . .
N2A N 0.5550(3) 1.2330(3) -0.0064(2) 0.0333(9) Uani 1 1 d . . .
H2A H 0.5968 1.1723 0.0004 0.040 Uiso 1 1 calc R . .
N1B N 0.8775(3) 0.3022(3) 0.5130(2) 0.0478(11) Uani 1 1 d . . .
H1B H 0.8156 0.2908 0.5199 0.057 Uiso 1 1 calc R . .
N2B N 0.6651(5) 0.3993(4) 0.3481(3) 0.0732(16) Uani 1 1 d . . .
H2B H 0.6978 0.3354 0.3476 0.088 Uiso 1 1 calc R . .
N3 N 0.0066(3) 1.4621(3) -0.1005(2) 0.0323(9) Uani 1 1 d . . .
H3 H -0.0489 1.4404 -0.0933 0.039 Uiso 1 1 calc R . .
N4 N 0.1001(3) 0.6667(3) 0.2734(2) 0.0372(9) Uani 1 1 d . . .
H4 H 0.0444 0.6449 0.2843 0.045 Uiso 1 1 calc R . .
N5 N 0.7755(3) 1.2043(3) 0.12799(19) 0.0294(8) Uani 1 1 d . . .
H5 H 0.7108 1.2341 0.1536 0.035 Uiso 1 1 calc R . .
N6 N 0.3752(3) 0.3127(3) 0.2420(2) 0.0387(10) Uani 1 1 d . . .
H6 H 0.4344 0.3268 0.2202 0.046 Uiso 1 1 calc R . .
N7 N 1.3717(4) 0.2358(3) 0.5415(2) 0.0450(11) Uani 1 1 d . . .
H7 H 1.3723 0.2791 0.5011 0.054 Uiso 1 1 calc R . .
C1A C 0.6666(4) 0.9939(4) -0.1930(3) 0.0417(12) Uani 1 1 d . . .
H1A1 H 0.6063 0.9984 -0.1518 0.050 Uiso 1 1 calc R . .
C2A C 0.6551(4) 1.0487(4) -0.2621(3) 0.0440(13) Uani 1 1 d . . .
H2A1 H 0.5865 1.0910 -0.2699 0.053 Uiso 1 1 calc R . .
C3A C 0.7436(4) 1.0421(4) -0.3204(3) 0.0436(13) Uani 1 1 d . . .
H3A H 0.7371 1.0805 -0.3687 0.052 Uiso 1 1 calc R . .
C4A C 0.8415(4) 0.9798(4) -0.3083(3) 0.0434(13) Uani 1 1 d . . .
H4A H 0.9032 0.9743 -0.3484 0.052 Uiso 1 1 calc R . .
C5A C 0.8501(4) 0.9259(4) -0.2391(3) 0.0389(11) Uani 1 1 d . . .
H5A H 0.9179 0.8827 -0.2304 0.047 Uiso 1 1 calc R . .
C6A C 0.4517(4) 1.2551(3) 0.0256(3) 0.0337(10) Uani 1 1 d . . .
H6A H 0.4237 1.2062 0.0552 0.040 Uiso 1 1 calc R . .
C7A C 0.3853(3) 1.3500(3) 0.0152(3) 0.0316(10) Uani 1 1 d . . .
H7A H 0.3112 1.3675 0.0381 0.038 Uiso 1 1 calc R . .
C8A C 0.4276(3) 1.4188(3) -0.0285(3) 0.0325(10) Uani 1 1 d . . .
H8A H 0.3824 1.4842 -0.0365 0.039 Uiso 1 1 calc R . .
C9A C 0.5357(3) 1.3932(3) -0.0609(3) 0.0338(10) Uani 1 1 d . . .
H9A H 0.5655 1.4405 -0.0913 0.041 Uiso 1 1 calc R . .
C10A C 0.5986(3) 1.2992(3) -0.0486(3) 0.0348(11) Uani 1 1 d . . .
H10A H 0.6733 1.2804 -0.0699 0.042 Uiso 1 1 calc R . .
C1B C 0.9569(4) 0.2371(4) 0.5428(3) 0.0455(13) Uani 1 1 d . . .
H1B1 H 0.9468 0.1792 0.5712 0.055 Uiso 1 1 calc R . .
C2B C 1.0522(4) 0.2533(4) 0.5329(3) 0.0474(13) Uani 1 1 d . . .
H2B1 H 1.1098 0.2071 0.5542 0.057 Uiso 1 1 calc R . .
C3B C 1.0652(4) 0.3377(4) 0.4914(3) 0.0481(13) Uani 1 1 d . . .
H3B H 1.1319 0.3500 0.4843 0.058 Uiso 1 1 calc R . .
C4B C 0.9827(5) 0.4034(4) 0.4605(3) 0.0520(14) Uani 1 1 d . . .
H4B H 0.9912 0.4613 0.4310 0.062 Uiso 1 1 calc R . .
C5B C 0.8878(5) 0.3840(4) 0.4732(3) 0.0525(15) Uani 1 1 d . . .
H5B H 0.8285 0.4295 0.4533 0.063 Uiso 1 1 calc R . .
C6B C 0.5590(6) 0.4334(6) 0.3821(3) 0.072(2) Uani 1 1 d . . .
H6B H 0.5202 0.3884 0.4020 0.086 Uiso 1 1 calc R . .
C7B C 0.5112(4) 0.5274(6) 0.3872(3) 0.0648(19) Uani 1 1 d . . .
H7B H 0.4391 0.5505 0.4144 0.078 Uiso 1 1 calc R . .
C8B C 0.5639(4) 0.5935(4) 0.3537(3) 0.0529(14) Uani 1 1 d . . .
H8B H 0.5279 0.6622 0.3554 0.063 Uiso 1 1 calc R . .
C9B C 0.6694(4) 0.5590(4) 0.3176(3) 0.0467(13) Uani 1 1 d . . .
H9B H 0.7072 0.6037 0.2941 0.056 Uiso 1 1 calc R . .
C10B C 0.7193(4) 0.4608(4) 0.3158(3) 0.0448(12) Uani 1 1 d . . .
H10B H 0.7927 0.4362 0.2916 0.054 Uiso 1 1 calc R . .
C31 C 0.1054(4) 1.3969(3) -0.1056(3) 0.0392(12) Uani 1 1 d . . .
H31 H 0.1149 1.3284 -0.1027 0.047 Uiso 1 1 calc R . .
C32 C 0.1921(4) 1.4295(4) -0.1148(3) 0.0412(12) Uani 1 1 d . . .
H32 H 0.2621 1.3837 -0.1170 0.049 Uiso 1 1 calc R . .
C33 C 0.1778(4) 1.5279(4) -0.1208(3) 0.0414(12) Uani 1 1 d . . .
H33 H 0.2379 1.5509 -0.1277 0.050 Uiso 1 1 calc R . .
C34 C 0.0748(4) 1.5950(4) -0.1169(3) 0.0456(13) Uani 1 1 d . . .
H34 H 0.0635 1.6639 -0.1216 0.055 Uiso 1 1 calc R . .
C35 C -0.0096(4) 1.5581(4) -0.1061(3) 0.0389(11) Uani 1 1 d . . .
H35 H -0.0807 1.6021 -0.1026 0.047 Uiso 1 1 calc R . .
C41 C 0.0908(4) 0.7522(4) 0.2327(3) 0.0439(13) Uani 1 1 d . . .
H41 H 0.0263 0.7886 0.2146 0.053 Uiso 1 1 calc R . .
C42 C 0.1801(5) 0.7873(4) 0.2172(3) 0.0558(16) Uani 1 1 d . . .
H42 H 0.1770 0.8487 0.1888 0.067 Uiso 1 1 calc R . .
C43 C 0.2712(5) 0.7310(5) 0.2439(4) 0.0599(16) Uani 1 1 d . . .
H43 H 0.3321 0.7534 0.2341 0.072 Uiso 1 1 calc R . .
C44 C 0.2752(5) 0.6429(5) 0.2847(3) 0.0609(16) Uani 1 1 d . . .
H44 H 0.3386 0.6036 0.3030 0.073 Uiso 1 1 calc R . .
C45 C 0.1882(4) 0.6128(4) 0.2985(3) 0.0460(13) Uani 1 1 d . . .
H45 H 0.1903 0.5515 0.3268 0.055 Uiso 1 1 calc R . .
C51 C 0.8332(3) 1.1194(3) 0.1591(3) 0.0345(11) Uani 1 1 d . . .
H51 H 0.8041 1.0918 0.2077 0.041 Uiso 1 1 calc R . .
C52 C 0.9354(3) 1.0718(3) 0.1205(3) 0.0330(10) Uani 1 1 d . . .
H52 H 0.9775 1.0115 0.1420 0.040 Uiso 1 1 calc R . .
C53 C 0.9753(3) 1.1138(3) 0.0496(3) 0.0319(10) Uani 1 1 d . . .
H53 H 1.0458 1.0828 0.0224 0.038 Uiso 1 1 calc R . .
C54 C 0.9124(3) 1.2008(3) 0.0184(2) 0.0305(10) Uani 1 1 d . . .
H54 H 0.9389 1.2288 -0.0309 0.037 Uiso 1 1 calc R . .
C55 C 0.8126(3) 1.2461(3) 0.0587(2) 0.0287(10) Uani 1 1 d . . .
H55 H 0.7693 1.3066 0.0383 0.034 Uiso 1 1 calc R . .
C61 C 0.3828(4) 0.2311(3) 0.2892(3) 0.0427(12) Uani 1 1 d . . .
H61 H 0.4506 0.1903 0.2998 0.051 Uiso 1 1 calc R . .
C62 C 0.2907(5) 0.2069(4) 0.3224(3) 0.0464(13) Uani 1 1 d . . .
H62 H 0.2943 0.1486 0.3553 0.056 Uiso 1 1 calc R . .
C63 C 0.1939(4) 0.2690(4) 0.3067(3) 0.0510(14) Uani 1 1 d . . .
H63 H 0.1297 0.2534 0.3287 0.061 Uiso 1 1 calc R . .
C64 C 0.1896(4) 0.3521(4) 0.2602(3) 0.0543(15) Uani 1 1 d . . .
H64 H 0.1225 0.3959 0.2506 0.065 Uiso 1 1 calc R . .
C65 C 0.2832(4) 0.3729(4) 0.2268(3) 0.0462(13) Uani 1 1 d . . .
H65 H 0.2812 0.4304 0.1929 0.055 Uiso 1 1 calc R . .
C71 C 1.2899(4) 0.2548(4) 0.5997(3) 0.0438(12) Uani 1 1 d . . .
H71 H 1.2339 0.3156 0.5988 0.053 Uiso 1 1 calc R . .
C72 C 1.2846(4) 0.1890(4) 0.6607(3) 0.0422(12) Uani 1 1 d . . .
H72 H 1.2243 0.2029 0.7026 0.051 Uiso 1 1 calc R . .
C73 C 1.3647(4) 0.1027(4) 0.6631(3) 0.0436(12) Uani 1 1 d . . .
H73 H 1.3604 0.0561 0.7064 0.052 Uiso 1 1 calc R . .
C74 C 1.4533(4) 0.0823(4) 0.6020(3) 0.0530(15) Uani 1 1 d . . .
H74 H 1.5103 0.0221 0.6026 0.064 Uiso 1 1 calc R . .
C75 C 1.4557(4) 0.1520(5) 0.5410(3) 0.0512(15) Uani 1 1 d . . .
H75 H 1.5155 0.1416 0.4988 0.061 Uiso 1 1 calc R . .

loop_
_atom_site_aniso_label
_atom_site_aniso_U_11
_atom_site_aniso_U_22
_atom_site_aniso_U_33
_atom_site_aniso_U_23
_atom_site_aniso_U_13
_atom_site_aniso_U_12
Sb1A 0.01841(15) 0.01950(15) 0.02116(15) -0.00152(11) -0.00324(10) -0.00320(11)
Sb1B 0.02060(15) 0.02476(16) 0.02193(15) -0.00177(11) -0.00285(11) -0.00435(12)
Cl1A 0.0247(5) 0.0322(6) 0.0289(5) -0.0011(4) -0.0069(4) -0.0064(4)
Cl2A 0.0288(5) 0.0265(5) 0.0270(5) -0.0065(4) -0.0038(4) -0.0031(4)
Cl3A 0.0335(6) 0.0300(6) 0.0362(6) 0.0004(5) -0.0006(5) -0.0099(5)
Cl4A 0.0227(5) 0.0249(5) 0.0367(6) -0.0038(4) -0.0046(4) -0.0041(4)
Cl5A 0.0332(6) 0.0240(5) 0.0320(5) -0.0011(4) -0.0023(4) -0.0063(4)
Cl6A 0.0315(8) 0.0336(8) 0.0296(7) 0.0005(6) -0.0073(6) -0.0124(7)
Cl1B 0.0278(6) 0.0405(6) 0.0301(5) -0.0012(5) -0.0089(4) -0.0045(5)
Cl2B 0.0330(6) 0.0288(6) 0.0247(5) -0.0034(4) -0.0042(4) -0.0022(5)
Cl3B 0.0379(6) 0.0376(6) 0.0304(6) -0.0014(5) -0.0055(5) -0.0131(5)
Cl4B 0.0309(6) 0.0383(7) 0.0461(7) -0.0047(5) 0.0012(5) -0.0038(5)
Cl5B 0.0329(6) 0.0372(7) 0.0408(6) -0.0062(5) -0.0017(5) -0.0112(5)
Cl6B 0.0419(9) 0.0420(9) 0.0269(8) -0.0050(7) -0.0040(7) -0.0153(7)
Cl7 0.0266(5) 0.0287(6) 0.0339(6) 0.0020(4) -0.0027(4) -0.0075(4)
Cl8 0.0472(7) 0.0399(7) 0.0417(7) 0.0073(5) -0.0054(5) -0.0164(6)
Cl9 0.0312(6) 0.0504(7) 0.0374(6) 0.0022(5) -0.0031(5) -0.0111(5)
Cl10 0.0313(6) 0.0335(6) 0.0466(7) 0.0049(5) 0.0003(5) -0.0036(5)
N1A 0.052(3) 0.038(2) 0.0225(19) 0.0012(16) -0.0076(18) -0.017(2)
N2A 0.028(2) 0.0199(19) 0.047(2) -0.0008(17) -0.0119(17) 0.0015(15)
N1B 0.035(2) 0.065(3) 0.046(3) -0.019(2) -0.002(2) -0.019(2)
N2B 0.124(5) 0.045(3) 0.045(3) 0.001(2) -0.023(3) -0.015(3)
N3 0.032(2) 0.034(2) 0.034(2) -0.0028(17) -0.0076(16) -0.0129(17)
N4 0.038(2) 0.042(2) 0.031(2) -0.0081(18) 0.0010(17) -0.0144(19)
N5 0.0220(18) 0.036(2) 0.0279(19) -0.0067(16) -0.0023(15) -0.0066(16)
N6 0.040(2) 0.042(2) 0.032(2) -0.0087(19) 0.0032(18) -0.015(2)
N7 0.061(3) 0.050(3) 0.034(2) 0.010(2) -0.013(2) -0.032(2)
C1A 0.030(3) 0.057(3) 0.037(3) -0.016(2) 0.009(2) -0.018(2)
C2A 0.035(3) 0.043(3) 0.050(3) -0.015(2) -0.017(2) 0.004(2)
C3A 0.072(4) 0.039(3) 0.025(2) 0.000(2) -0.013(2) -0.022(3)
C4A 0.044(3) 0.062(4) 0.029(2) -0.010(2) 0.008(2) -0.030(3)
C5A 0.027(2) 0.041(3) 0.046(3) -0.017(2) -0.007(2) -0.003(2)
C6A 0.036(3) 0.029(2) 0.038(3) 0.000(2) -0.007(2) -0.013(2)
C7A 0.025(2) 0.030(2) 0.037(2) -0.006(2) -0.0019(18) -0.0050(19)
C8A 0.032(3) 0.023(2) 0.038(2) -0.0014(19) -0.010(2) -0.0001(19)
C9A 0.037(3) 0.027(2) 0.037(2) 0.005(2) -0.007(2) -0.011(2)
C10A 0.022(2) 0.040(3) 0.040(3) -0.006(2) -0.0055(19) -0.006(2)
C1B 0.065(4) 0.035(3) 0.041(3) -0.001(2) -0.008(3) -0.023(3)
C2B 0.036(3) 0.041(3) 0.054(3) -0.002(3) -0.012(2) 0.004(2)
C3B 0.047(3) 0.071(4) 0.035(3) -0.002(3) -0.006(2) -0.031(3)
C4B 0.085(4) 0.043(3) 0.040(3) 0.010(2) -0.022(3) -0.034(3)
C5B 0.056(4) 0.045(3) 0.052(3) -0.012(3) -0.032(3) 0.007(3)
C6B 0.097(6) 0.112(6) 0.037(3) -0.011(4) 0.006(3) -0.084(5)
C7B 0.031(3) 0.130(6) 0.040(3) -0.018(4) 0.002(2) -0.034(4)
C8B 0.042(3) 0.045(3) 0.062(4) -0.014(3) -0.012(3) 0.004(3)
C9B 0.043(3) 0.047(3) 0.057(3) -0.008(3) -0.003(2) -0.026(3)
C10B 0.035(3) 0.042(3) 0.048(3) -0.007(2) -0.007(2) 0.002(2)
C31 0.048(3) 0.024(2) 0.044(3) 0.001(2) -0.021(2) -0.003(2)
C32 0.031(3) 0.035(3) 0.052(3) -0.010(2) -0.015(2) 0.003(2)
C33 0.034(3) 0.042(3) 0.054(3) -0.011(2) -0.014(2) -0.014(2)
C34 0.052(3) 0.025(3) 0.066(3) -0.007(2) -0.026(3) -0.008(2)
C35 0.030(3) 0.041(3) 0.044(3) -0.016(2) -0.009(2) -0.003(2)
C41 0.050(3) 0.037(3) 0.032(3) -0.008(2) -0.004(2) 0.004(2)
C42 0.095(5) 0.028(3) 0.041(3) -0.007(2) -0.001(3) -0.020(3)
C43 0.049(4) 0.070(4) 0.069(4) -0.027(3) 0.000(3) -0.029(3)
C44 0.057(4) 0.061(4) 0.068(4) -0.012(3) -0.030(3) -0.007(3)
C45 0.060(4) 0.042(3) 0.035(3) 0.001(2) -0.018(2) -0.010(3)
C51 0.033(3) 0.043(3) 0.026(2) 0.004(2) -0.0081(19) -0.011(2)
C52 0.034(3) 0.028(2) 0.038(2) 0.003(2) -0.014(2) -0.008(2)
C53 0.029(2) 0.031(3) 0.035(2) -0.007(2) -0.0014(19) -0.010(2)
C54 0.028(2) 0.034(3) 0.030(2) 0.0018(19) -0.0014(18) -0.014(2)
C55 0.027(2) 0.025(2) 0.031(2) 0.0016(18) -0.0082(18) -0.0041(18)
C61 0.049(3) 0.031(3) 0.041(3) -0.007(2) -0.017(2) 0.004(2)
C62 0.070(4) 0.035(3) 0.033(3) 0.002(2) 0.003(2) -0.023(3)
C63 0.043(3) 0.064(4) 0.049(3) -0.024(3) 0.009(3) -0.024(3)
C64 0.041(3) 0.057(4) 0.060(4) -0.031(3) -0.021(3) 0.009(3)
C65 0.063(4) 0.033(3) 0.032(3) 0.001(2) -0.007(2) -0.003(3)
C71 0.042(3) 0.046(3) 0.044(3) -0.004(2) -0.014(2) -0.009(2)
C72 0.032(3) 0.059(4) 0.038(3) -0.009(3) 0.000(2) -0.018(2)
C73 0.068(4) 0.045(3) 0.027(2) 0.004(2) -0.018(2) -0.027(3)
C74 0.049(3) 0.046(3) 0.062(4) -0.018(3) -0.032(3) 0.007(3)
C75 0.033(3) 0.084(5) 0.046(3) -0.023(3) 0.007(2) -0.032(3)

loop_
_atom_type_symbol
_atom_type_description
_atom_type_scat_dispersion_real
_atom_type_scat_dispersion_imag
_atom_type_scat_source
C C 0.0033 0.0016 'International Tables Vol C Tables 4.2.6.8 and 6.1.1.4'
H H 0.0000 0.0000 'International Tables Vol C Tables 4.2.6.8 and 6.1.1.4'
N N 0.0061 0.0033 'International Tables Vol C Tables 4.2.6.8 and 6.1.1.4'
Cl Cl 0.1484 0.1585 'International Tables Vol C Tables 4.2.6.8 and 6.1.1.4'
Sb Sb -0.5866 1.5461 'International Tables Vol C Tables 4.2.6.8 and 6.1.1.4'

loop_
_geom_angle_atom_site_label_1
_geom_angle_atom_site_label_2
_geom_angle_atom_site_label_3
_geom_angle
_geom_angle_site_symmetry_1
_geom_angle_site_symmetry_3
_geom_angle_publ_flag
Cl1A Sb1A Cl2A 91.83(3) . . ?
Cl1A Sb1A Cl3A 90.99(4) . . ?
Cl2A Sb1A Cl3A 92.39(3) . . ?
Cl1A Sb1A Cl4A 93.37(3) . . ?
Cl2A Sb1A Cl4A 87.07(3) . . ?
Cl3A Sb1A Cl4A 175.63(3) . . ?
Cl1A Sb1A Cl6A 175.67(3) . . ?
Cl2A Sb1A Cl6A 84.05(2) . . ?
Cl3A Sb1A Cl6A 90.50(3) . . ?
Cl4A Sb1A Cl6A 85.13(2) . . ?
Cl1A Sb1A Cl5A 89.01(3) . . ?
Cl2A Sb1A Cl5A 173.12(3) . . ?
Cl3A Sb1A Cl5A 94.42(3) . . ?
Cl4A Sb1A Cl5A 86.06(3) . . ?
Cl6A Sb1A Cl5A 94.92(2) . . ?
Cl2B Sb1B Cl1B 90.87(4) . . ?
Cl2B Sb1B Cl3B 89.47(4) . . ?
Cl1B Sb1B Cl3B 89.34(4) . . ?
Cl2B Sb1B Cl4B 89.22(3) . . ?
Cl1B Sb1B Cl4B 86.41(4) . . ?
Cl3B Sb1B Cl4B 175.54(4) . . ?
Sb1A Cl6A Sb1A 180.000(11) 2_675 . ?
C5A N1A C1A 122.4(4) . . ?
C6A N2A C10A 122.9(4) . . ?
C1B N1B C5B 122.2(5) . . ?
C10B N2B C6B 121.1(5) . . ?
C35 N3 C31 121.9(4) . . ?
C45 N4 C41 123.5(5) . . ?
C51 N5 C55 122.5(4) . . ?
C65 N6 C61 122.9(4) . . ?
C71 N7 C75 122.4(4) . . ?
N1A C1A C2A 119.4(4) . . ?
C1A C2A C3A 119.4(4) . . ?
C4A C3A C2A 119.3(4) . . ?
C5A C4A C3A 119.9(4) . . ?
N1A C5A C4A 119.7(4) . . ?
N2A C6A C7A 119.1(4) . . ?
C8A C7A C6A 119.3(4) . . ?
C7A C8A C9A 120.1(4) . . ?
C10A C9A C8A 118.8(4) . . ?
N2A C10A C9A 119.9(4) . . ?
N1B C1B C2B 119.7(5) . . ?
C1B C2B C3B 119.2(5) . . ?
C4B C3B C2B 120.2(5) . . ?
C5B C4B C3B 118.1(5) . . ?
N1B C5B C4B 120.5(5) . . ?
C7B C6B N2B 120.2(6) . . ?
C6B C7B C8B 120.5(5) . . ?
C7B C8B C9B 119.0(5) . . ?
C10B C9B C8B 119.6(5) . . ?
N2B C10B C9B 119.4(5) . . ?
N3 C31 C32 119.7(4) . . ?
C33 C32 C31 119.6(4) . . ?
C32 C33 C34 120.1(4) . . ?
C35 C34 C33 117.8(5) . . ?
N3 C35 C34 120.9(4) . . ?
N4 C41 C42 117.7(5) . . ?
C43 C42 C41 118.4(5) . . ?
C42 C43 C44 120.5(5) . . ?
C45 C44 C43 119.0(5) . . ?
N4 C45 C44 120.9(5) . . ?
N5 C51 C52 119.7(4) . . ?
C51 C52 C53 118.7(4) . . ?
C54 C53 C52 120.0(4) . . ?
C55 C54 C53 119.6(4) . . ?
N5 C55 C54 119.4(4) . . ?
N6 C61 C62 119.1(5) . . ?
C63 C62 C61 118.7(5) . . ?
C64 C63 C62 120.2(5) . . ?
C63 C64 C65 119.6(5) . . ?
N6 C65 C64 119.4(5) . . ?
N7 C71 C72 120.4(5) . . ?
C71 C72 C73 120.3(5) . . ?
C72 C73 C74 119.9(5) . . ?
C75 C74 C73 117.8(5) . . ?
N7 C75 C74 119.2(4) . . ?

loop_
_geom_bond_atom_site_label_1
_geom_bond_atom_site_label_2
_geom_bond_distance
_geom_bond_site_symmetry_2
_geom_bond_publ_flag
Sb1A Cl1A 2.4893(10) . ?
Sb1A Cl2A 2.5016(10) . ?
Sb1A Cl3A 2.5475(11) . ?
Sb1A Cl4A 2.7744(11) . ?
Sb1A Cl6A 2.8666(2) . ?
Sb1A Cl5A 2.8968(10) . ?
Sb1B Cl2B 2.4532(10) . ?
Sb1B Cl1B 2.4834(10) . ?
Sb1B Cl3B 2.5476(11) . ?
Sb1B Cl4B 2.7403(12) . ?
Cl6A Sb1A 2.8666(2) 2_675 ?
N1A C5A 1.325(6) . ?
N1A C1A 1.336(6) . ?
N2A C6A 1.325(5) . ?
N2A C10A 1.342(6) . ?
N1B C1B 1.321(6) . ?
N1B C5B 1.322(7) . ?
N2B C10B 1.326(7) . ?
N2B C6B 1.367(8) . ?
N3 C35 1.322(6) . ?
N3 C31 1.341(6) . ?
N4 C45 1.313(6) . ?
N4 C41 1.324(6) . ?
N5 C51 1.335(5) . ?
N5 C55 1.350(5) . ?
N6 C65 1.315(6) . ?
N6 C61 1.335(6) . ?
N7 C71 1.305(6) . ?
N7 C75 1.354(7) . ?
C1A C2A 1.364(7) . ?
C2A C3A 1.372(7) . ?
C3A C4A 1.368(7) . ?
C4A C5A 1.355(7) . ?
C6A C7A 1.380(6) . ?
C7A C8A 1.371(6) . ?
C8A C9A 1.382(6) . ?
C9A C10A 1.359(6) . ?
C1B C2B 1.346(7) . ?
C2B C3B 1.377(7) . ?
C3B C4B 1.360(7) . ?
C4B C5B 1.360(7) . ?
C6B C7B 1.300(9) . ?
C7B C8B 1.369(8) . ?
C8B C9B 1.371(7) . ?
C9B C10B 1.353(7) . ?
C31 C32 1.365(7) . ?
C32 C33 1.361(6) . ?
C33 C34 1.395(6) . ?
C34 C35 1.372(7) . ?
C41 C42 1.412(8) . ?
C42 C43 1.367(8) . ?
C43 C44 1.366(8) . ?
C44 C45 1.342(8) . ?
C51 C52 1.380(6) . ?
C52 C53 1.384(6) . ?
C53 C54 1.382(6) . ?
C54 C55 1.360(6) . ?
C61 C62 1.382(7) . ?
C62 C63 1.375(7) . ?
C63 C64 1.352(8) . ?
C64 C65 1.377(7) . ?
C71 C72 1.339(7) . ?
C72 C73 1.352(7) . ?
C73 C74 1.392(7) . ?
C74 C75 1.370(8) . ?
